data_2310333
loop_
_publ_author_name
'Atoji, M.'
'Lipscomb, W.N.'

_publ_section_title
;
 The crystal structure of hydrogen fluoride
;
_journal_name_full 'Acta Crystallographica (1,1948-23,1967)'
_journal_page_first 173
_journal_page_last 175
_journal_volume 7
_journal_year 1954
_chemical_formula_sum 'F H'
_chemical_name_systematic 'H F'
_space_group_IT_number 63
_symmetry_space_group_name_Hall '-B 2b 2'
_symmetry_space_group_name_H-M 'B m m b'
_cell_angle_alpha 90
_cell_angle_beta 90
_cell_angle_gamma 90
_cell_formula_units_Z 4
_cell_length_a 3.42
_cell_length_b 4.32
_cell_length_c 5.41
_cell_volume 79.930
_citation_journal_id_ASTM ACCRA9
_cod_data_source_file Atoji_ACCRA9_1954_927.cif
_cod_data_source_block H1F1
_cod_original_cell_volume 79.9295
_cod_original_sg_symbol_Hall '-C 2c 2 (-x,z,y)'
_cod_original_formula_sum 'H1 F1'
_cod_database_code 2310333

loop_
_symmetry_equiv_pos_as_xyz
x,y,z
-x,y+1/2,-z
x,-y,-z
-x,-y+1/2,z
-x,-y,-z
x,-y-1/2,z
-x,y,z
x,y-1/2,-z
x+1/2,y,z+1/2
-x+1/2,y+1/2,-z+1/2
x+1/2,-y,-z+1/2
-x+1/2,-y+1/2,z+1/2
-x+1/2,-y,-z+1/2
x+1/2,-y-1/2,z+1/2
-x+1/2,y,z+1/2
x+1/2,y-1/2,-z+1/2

loop_
_atom_site_label
_atom_site_type_symbol
_atom_site_fract_x
_atom_site_fract_y
_atom_site_fract_z
_atom_site_occupancy
_atom_site_U_iso_or_equiv
F1 F-1 0 0.25 0.115 1 0.0
